data_1564931
loop_
_publ_author_name
'Albalad, jorge'
'Peralta, Ricardo'
'Huxley, Michael'
'Tsoukatos, Steven'
'Shi, Zhaolin'
'Zhang, Yue-Biao'
'Evans, Jack D.'
'Sumby, Christopher J.'
'Doonan, Christian J.'

_publ_section_title
;
 Coordination Modulated On-Off Switching of Flexibility in a Metal-organic
 Framework
;
_journal_name_full 'Chemical Science'
_journal_paper_doi 10.1039/D1SC04712D
_journal_year 2021
_chemical_formula_moiety 'C75 H66 Mn3 N12 O12'
_chemical_formula_sum 'C75 H66 Cl0 Cu0 Mn3 N12 O12'
_chemical_formula_weight 1492.22
_space_group_crystal_system triclinic
_space_group_IT_number 2
_space_group_name_Hall '-P 1'
_space_group_name_H-M_alt 'P -1'
_atom_sites_solution_hydrogens geom
_atom_sites_solution_primary dual
_audit_creation_date 2021-06-24
_audit_creation_method
;
Olex2 1.3
(compiled 2020.11.12 svn.r5f609507 for OlexSys, GUI svn.r6272)
;
_audit_update_record
;
2021-07-30 deposited with the CCDC.	2021-10-11 downloaded from the CCDC.
;
_cell_angle_alpha 96.83(3)
_cell_angle_beta 91.48(3)
_cell_angle_gamma 90.60(3)
_cell_formula_units_Z 2
_cell_length_a 12.341(3)
_cell_length_b 12.924(3)
_cell_length_c 27.121(5)
_cell_measurement_reflns_used 51874
_cell_measurement_temperature 100(2)
_cell_measurement_theta_max 29.356
_cell_measurement_theta_min 1.587
_cell_volume 4293.1(17)
_computing_cell_refinement 'AS QEGUI'
_computing_data_collection 'XDS (Kabsch, 2010)'
_computing_data_reduction 'XDS (Kabsch, 2010)'
_computing_molecular_graphics 'Olex2 1.3 (Dolomanov et al., 2009)'
_computing_publication_material 'Olex2 1.3 (Dolomanov et al., 2009)'
_computing_structure_refinement 'SHELXL 2018/3 (Sheldrick, 2015)'
_computing_structure_solution 'SHELXT 2014/5 (Sheldrick, 2014)'
_diffrn_ambient_temperature 100(2)
_diffrn_detector_area_resol_mean '13.3 (Dectris Eiger detectors)'
_diffrn_measured_fraction_theta_full 0.907
_diffrn_measured_fraction_theta_max 0.673
_diffrn_measurement_device_type
;
N. P. Cowieson, D. Aragao, M. Clift, D. J. Ericsson, C. Gee, 
S. J. Harrop, N. Mudie, S. Panjikar, J. R. Price, A. Riboldi-
Tunnicliffe, R. Williamson and T. Caradoc-Davies, MX1: a 
bending-magnet crystallography beamline serving both chemical 
and macromolecular crystallography communities at the 
Australian Synchrotron, J. Synchrotron Rad. (2015). 22, 187-190.
;
_diffrn_measurement_method 'Omega Scan'
_diffrn_radiation_monochromator 'Silicon Double Crystal'
_diffrn_radiation_type Synchrotron
_diffrn_radiation_wavelength 0.71073
_diffrn_reflns_av_R_equivalents 0.1806
_diffrn_reflns_av_unetI/netI 0.2144
_diffrn_reflns_Laue_measured_fraction_full 0.907
_diffrn_reflns_Laue_measured_fraction_max 0.673
_diffrn_reflns_limit_h_max 16
_diffrn_reflns_limit_h_min -16
_diffrn_reflns_limit_k_max 17
_diffrn_reflns_limit_k_min -17
_diffrn_reflns_limit_l_max 32
_diffrn_reflns_limit_l_min -32
_diffrn_reflns_number 51874
_diffrn_reflns_point_group_measured_fraction_full 0.907
_diffrn_reflns_point_group_measured_fraction_max 0.673
_diffrn_reflns_theta_full 22.500
_diffrn_reflns_theta_max 29.356
_diffrn_reflns_theta_min 1.587
_diffrn_source 'MX1 Beamline Australian Synchrotron'
_exptl_absorpt_coefficient_mu 0.493
_exptl_absorpt_correction_type multi-scan
_exptl_absorpt_process_details 'XDS (Kabsch, 2010)'
_exptl_crystal_colour 'clear yellowish colourless'
_exptl_crystal_colour_lustre clear
_exptl_crystal_colour_modifier yellowish
_exptl_crystal_colour_primary colourless
_exptl_crystal_density_diffrn 1.154
_exptl_crystal_description plate
_exptl_crystal_F_000 1542
_exptl_crystal_size_max 0.18
_exptl_crystal_size_mid 0.09
_exptl_crystal_size_min 0.03
_refine_diff_density_max 0.446
_refine_diff_density_min -0.703
_refine_diff_density_rms 0.099
_refine_ls_extinction_method none
_refine_ls_goodness_of_fit_ref 1.053
_refine_ls_hydrogen_treatment constr
_refine_ls_matrix_type full
_refine_ls_number_parameters 870
_refine_ls_number_reflns 15879
_refine_ls_number_restraints 1478
_refine_ls_restrained_S_all 1.025
_refine_ls_R_factor_all 0.2557
_refine_ls_R_factor_gt 0.1789
_refine_ls_shift/su_max 0.002
_refine_ls_shift/su_mean 0.000
_refine_ls_structure_factor_coef Fsqd
_refine_ls_weighting_details 'w=1/[\s^2^(Fo^2^)+(0.2000P)^2^] where P=(Fo^2^+2Fc^2^)/3'
_refine_ls_weighting_scheme calc
_refine_ls_wR_factor_gt 0.4393
_refine_ls_wR_factor_ref 0.5042
_reflns_Friedel_coverage 0.000
_reflns_number_gt 4230
_reflns_number_total 15879
_reflns_threshold_expression 'I > 2\s(I)'
_cod_data_source_file d1sc04712d2.cif
_cod_data_source_block test_CCDC1
_cod_depositor_comments
;
The following automatic conversions were performed:

data item '_exptl_absorpt_correction_type' value 'Multi-Scan' was
changed to 'multi-scan' in accordance with the
/home/data/users/saulius/crontab/automatic-downloads/rss-feeds/RSC/lib/dictionaries/cif_core.dic
dictionary named 'cif_core.dic' version 2.4.2 last updated on
2011-04-26.

Automatic conversion script
Id: cif_fix_values 7556 2019-12-06 15:28:31Z antanas 
;
_cod_original_cell_volume 4293.1(15)
_cod_database_code 1564931
_shelx_shelxl_version_number 2018/3
_shelx_space_group_comment
;
The symmetry employed for this shelxl refinement is uniquely defined
by the following loop, which should always be used as a source of
symmetry information in preference to the above space-group names.
They are only intended as comments.
;
_shelx_estimated_absorpt_t_max 0.985
_shelx_estimated_absorpt_t_min 0.917
_diffrn_measurement_detector_type 'Dectris Eiger2 9M'
_olex2_refinement_description
;
1. Fixed Uiso
 At 1.2 times of:
  All C(H) groups, All C(H,H) groups
 At 1.5 times of:
  All C(H,H,H) groups
2. Restrained distances
 C24A-C27A
 1.5 with sigma of 0.02
 C44A-C47A
 1.5 with sigma of 0.02
 C44C-C47C
 1.5 with sigma of 0.02
 C36B-C33B
 1.45 with sigma of 0.02
 N11B-C1B
 -1.36 with sigma of 0.02
3. Uiso/Uaniso restraints and constraints
C13A \\sim C14A \\sim C15A \\sim C16A \\sim C17A \\sim C21A \\sim C22A \\sim
C23A \\sim C24A \\sim C25A \\sim C26A \\sim C27A \\sim C33A \\sim C34A \\sim
C35A \\sim C36A \\sim C37A \\sim C41A \\sim C42A \\sim C43A \\sim C44A \\sim
C45A \\sim C46A \\sim C47A \\sim C13B \\sim C14B \\sim C15B \\sim C16B \\sim
C17B \\sim C21B \\sim C22B \\sim C23B \\sim C24B \\sim C25B \\sim C26B \\sim
C27B \\sim C33B \\sim C34B \\sim C35B \\sim C36B \\sim C37B \\sim C41B \\sim
C42B \\sim C43B \\sim C44B \\sim C45B \\sim C46B \\sim C47B \\sim C13C \\sim
C14C \\sim C15C \\sim C16C \\sim C17C \\sim C21C \\sim C22C \\sim C23C \\sim
C24C \\sim C25C \\sim C26C \\sim C27C \\sim C33C \\sim C34C \\sim C35C \\sim
C36C \\sim C37C \\sim C41C \\sim C42C \\sim C43C \\sim C44C \\sim C45C \\sim
C46C \\sim C47C \\sim C1A \\sim C1B \\sim C1C \\sim N11A \\sim N12A \\sim N31A
\\sim N32A \\sim N11B \\sim N12B \\sim N31B \\sim N32B \\sim N11C \\sim N12C
\\sim N31C \\sim N32C \\sim O28A \\sim O29A \\sim O48A \\sim O49A \\sim O28B
\\sim O29B \\sim O48B \\sim O49B \\sim O28C \\sim O29C \\sim O48C \\sim O49C:
within 2A with sigma of 0.04 and sigma for terminal atoms of 0.08 within 2A
Uanis(Mn1) \\sim Ueq, Uanis(Mn2) \\sim Ueq, Uanis(Mn3) \\sim Ueq, Uanis(Mn4)
\\sim Ueq: with sigma of 0.1 and sigma for terminal atoms of 0.2
4. Rigid body (RIGU) restrains
 C13A, C14A, C15A, C16A, C17A, C21A, C22A, C23A, C24A, C25A, C26A, C27A, C33A,
 C34A, C35A, C36A, C37A, C41A, C42A, C43A, C44A, C45A, C46A, C47A, C13B, C14B,
 C15B, C16B, C17B, C21B, C22B, C23B, C24B, C25B, C26B, C27B, C33B, C34B, C35B,
 C36B, C37B, C41B, C42B, C43B, C44B, C45B, C46B, C47B, C13C, C14C, C15C, C16C,
 C17C, C21C, C22C, C23C, C24C, C25C, C26C, C27C, C33C, C34C, C35C, C36C, C37C,
 C41C, C42C, C43C, C44C, C45C, C46C, C47C, C1A, C1B, C1C, N11A, N12A, N31A,
 N32A, N11B, N12B, N31B, N32B, N11C, N12C, N31C, N32C, O28A, O29A, O48A, O49A,
 O28B, O29B, O48B, O49B, O28C, O29C, O48C, O49C
 with sigma for 1-2 distances of 0.004 and sigma for 1-3 distances of 0.004
5.a Secondary CH2 refined with riding coordinates:
 C1A(H1AA,H1AB), C1B(H1BA,H1BB), C1C(H1CA,H1CB)
5.b Me refined with riding coordinates:
 C16B(H16D,H16E,H16F), C36B(H36D,H36E,H36F), C16C(H16G,H16H,H16I), C17C(H17G,
 H17H,H17I)
5.c Aromatic/amide H refined with riding coordinates:
 C22A(H22A), C23A(H23A), C25A(H25A), C26A(H26A), C42A(H42A), C43A(H43A),
 C45A(H45A), C46A(H46A), C22B(H22B), C23B(H23B), C25B(H25B), C26B(H26B),
 C42B(H42B), C43B(H43B), C45B(H45B), C46B(H46B), C22C(H22C), C23C(H23C),
 C25C(H25C), C26C(H26C), C42C(H42C), C43C(H43C), C45C(H45C), C46C(H46C)
5.d Fitted pentagon refined as free rotating group:
 N11B(N12B,C13B,C14B,C15B), N31B(N32B,C33B,C34B,C35B), N11C(N12C,C13C,C14C,
 C15C), N31C(N32C,C33C,C34C,C35C)
5.e Fitted hexagon refined as free rotating group:
 C21B(C22B,C23B,C24B,C25B,C26B), C41C(C42C,C43C,C44C,C45C,C46C)
5.f Idealised Me refined as rotating group:
 C16A(H16A,H16B,H16C), C17A(H17A,H17B,H17C), C36A(H36A,H36B,H36C), C37A(H37A,
 H37B,H37C), C17B(H17D,H17E,H17F), C37B(H37D,H37E,H37F), C36C(H36G,H36H,H36I),
 C37C(H37G,H37H,H37I)
;
_smtbx_masks_special_details
;
A solvent mask was calculated and 328 electrons were 
found in a volume of 1268\%A^3^ in 2 voids per unit cell. 
This is consistent with the presence of 
2.5[C5H12], 1[CuCl] per Asymmetric Unit 
which account for 302 electrons 
per unit cell.
;
_smtbx_masks_void_probe_radius 1.2
_smtbx_masks_void_truncation_radius 1.2
_olex2_submission_special_instructions 'No special instructions were received'

loop_
_space_group_symop_operation_xyz
'x, y, z'
'-x, -y, -z'

loop_
_atom_site_label
_atom_site_type_symbol
_atom_site_fract_x
_atom_site_fract_y
_atom_site_fract_z
_atom_site_U_iso_or_equiv
_atom_site_adp_type
_atom_site_occupancy
_atom_site_site_symmetry_order
_atom_site_calc_flag
_atom_site_refinement_flags_posn
_atom_site_refinement_flags_adp
_atom_site_refinement_flags_occupancy
_atom_site_disorder_assembly
_atom_site_disorder_group
Mn1 Mn 0.18745(11) -0.10421(11) -0.08930(9) 0.1697(10) Uani 1 1 d . U . . .
Mn2 Mn 0.000000 0.000000 0.000000 0.1727(13) Uani 1 2 d S U P . .
Mn3 Mn 0.500000 0.500000 0.500000 0.229(2) Uani 1 2 d S U P . .
Mn4 Mn 0.70762(18) 0.44288(12) 0.58479(12) 0.2113(13) Uani 1 1 d . U . . .
N11A N 0.2183(8) 0.6799(7) -0.1571(4) 0.158(3) Uani 1 1 d . U . . .
N12A N 0.1656(9) 0.7171(7) -0.1143(5) 0.179(4) Uani 1 1 d . U . . .
C13A C 0.1425(7) 0.6370(7) -0.0879(5) 0.146(3) Uani 1 1 d . U . . .
C14A C 0.1791(9) 0.5433(8) -0.1153(6) 0.166(4) Uani 1 1 d . U . . .
C15A C 0.2258(10) 0.5710(8) -0.1608(6) 0.169(4) Uani 1 1 d . U . . .
C16A C 0.0881(11) 0.6527(10) -0.0439(7) 0.190(5) Uani 1 1 d . U . . .
H16A H 0.094276 0.726237 -0.030196 0.284 Uiso 1 1 calc R U . . .
H16B H 0.120045 0.609384 -0.020088 0.284 Uiso 1 1 calc R U . . .
H16C H 0.011525 0.633486 -0.049993 0.284 Uiso 1 1 calc R U . . .
C17A C 0.2899(14) 0.5100(9) -0.1964(7) 0.206(6) Uani 1 1 d . U . . .
H17A H 0.287308 0.436888 -0.190195 0.309 Uiso 1 1 calc R U . . .
H17B H 0.365133 0.535567 -0.193358 0.309 Uiso 1 1 calc R U . . .
H17C H 0.261189 0.515977 -0.229930 0.309 Uiso 1 1 calc R U . . .
C21A C 0.1739(10) 0.4397(7) -0.1023(7) 0.185(5) Uani 1 1 d . U . . .
C22A C 0.0794(11) 0.4056(8) -0.0850(7) 0.204(6) Uani 1 1 d . U . . .
H22A H 0.018562 0.450210 -0.082956 0.245 Uiso 1 1 calc R U . . .
C23A C 0.0697(11) 0.3026(8) -0.0695(8) 0.220(6) Uani 1 1 d . U . . .
H23A H 0.007190 0.279366 -0.054099 0.264 Uiso 1 1 calc R U . . .
C24A C 0.1657(8) 0.2364(7) -0.0799(7) 0.193(5) Uani 1 1 d D U . . .
C25A C 0.2529(11) 0.2745(8) -0.1014(7) 0.205(6) Uani 1 1 d . U . . .
H25A H 0.312158 0.229333 -0.108497 0.246 Uiso 1 1 calc R U . . .
C26A C 0.2610(12) 0.3766(9) -0.1137(8) 0.219(7) Uani 1 1 d . U . . .
H26A H 0.323196 0.400799 -0.129043 0.262 Uiso 1 1 calc R U . . .
C27A C 0.1584(10) 0.1287(7) -0.0616(7) 0.192(5) Uani 1 1 d D U . . .
O28A O 0.1036(7) 0.1093(5) -0.0280(5) 0.209(4) Uani 1 1 d . U . . .
O29A O 0.2070(7) 0.0585(6) -0.0888(5) 0.207(4) Uani 1 1 d . U . . .
N31A N 0.3444(7) 0.8003(7) -0.1733(5) 0.159(3) Uani 1 1 d . U . . .
N32A N 0.3410(7) 0.8704(6) -0.1306(4) 0.156(3) Uani 1 1 d . U . . .
C33A C 0.4441(7) 0.9038(8) -0.1127(6) 0.154(3) Uani 1 1 d . U . . .
C34A C 0.5159(9) 0.8420(8) -0.1495(5) 0.148(3) Uani 1 1 d . U . . .
C35A C 0.4527(9) 0.7831(8) -0.1820(6) 0.160(3) Uani 1 1 d . U . . .
C36A C 0.4646(8) 0.9630(11) -0.0672(7) 0.184(5) Uani 1 1 d . U . . .
H36A H 0.413780 1.020945 -0.063119 0.276 Uiso 1 1 calc R U . . .
H36B H 0.539041 0.990601 -0.065984 0.276 Uiso 1 1 calc R U . . .
H36C H 0.455549 0.919280 -0.040426 0.276 Uiso 1 1 calc R U . . .
C37A C 0.4951(13) 0.7220(10) -0.2262(7) 0.195(5) Uani 1 1 d . U . . .
H37A H 0.569416 0.700916 -0.219173 0.293 Uiso 1 1 calc R U . . .
H37B H 0.494855 0.764497 -0.253846 0.293 Uiso 1 1 calc R U . . .
H37C H 0.449361 0.659865 -0.235204 0.293 Uiso 1 1 calc R U . . .
C41A C 0.6340(9) 0.8505(8) -0.1408(6) 0.165(4) Uani 1 1 d . U . . .
C42A C 0.6960(9) 0.8682(11) -0.1809(7) 0.185(4) Uani 1 1 d . U . . .
H42A H 0.662189 0.867019 -0.212850 0.222 Uiso 1 1 calc R U . . .
C43A C 0.8157(10) 0.8893(12) -0.1747(7) 0.190(5) Uani 1 1 d . U . . .
H43A H 0.858947 0.911696 -0.199961 0.228 Uiso 1 1 calc R U . . .
C44A C 0.8570(8) 0.8727(9) -0.1281(7) 0.170(4) Uani 1 1 d D U . . .
C45A C 0.7969(9) 0.8459(10) -0.0904(6) 0.174(4) Uani 1 1 d . U . . .
H45A H 0.829716 0.835746 -0.059330 0.208 Uiso 1 1 calc R U . . .
C46A C 0.6855(9) 0.8335(9) -0.0988(6) 0.166(4) Uani 1 1 d . U . . .
H46A H 0.643579 0.811727 -0.072928 0.199 Uiso 1 1 calc R U . . .
C47A C 0.9818(8) 0.8930(9) -0.1196(8) 0.164(4) Uani 1 1 d D U . . .
O48A O 1.0420(7) 0.9026(7) -0.1523(5) 0.193(4) Uani 1 1 d . U . . .
O49A O 1.0104(6) 0.8941(5) -0.0730(4) 0.166(3) Uani 1 1 d . U . . .
N11B N 0.6182(8) -0.2407(7) 0.2427(4) 0.232(5) Uani 1 1 d DG U . . .
N12B N 0.5517(10) -0.3301(7) 0.2455(4) 0.231(5) Uani 1 1 d G U . . .
C13B C 0.4692(8) -0.3326(9) 0.2078(5) 0.243(6) Uani 1 1 d G U . . .
C14B C 0.4847(9) -0.2447(10) 0.1819(4) 0.222(5) Uani 1 1 d G U . . .
C15B C 0.5767(10) -0.1879(7) 0.2034(5) 0.223(5) Uani 1 1 d G U . . .
C16B C 0.3924(18) -0.4222(18) 0.2014(11) 0.279(10) Uani 1 1 d . U . . .
H16D H 0.407240 -0.467716 0.227132 0.418 Uiso 1 1 calc R U . . .
H16E H 0.318025 -0.396843 0.204150 0.418 Uiso 1 1 calc R U . . .
H16F H 0.401174 -0.461516 0.168544 0.418 Uiso 1 1 calc R U . . .
C17B C 0.643(2) -0.0910(16) 0.1893(9) 0.269(9) Uani 1 1 d . U . . .
H17D H 0.632333 -0.085997 0.153699 0.403 Uiso 1 1 calc R U . . .
H17E H 0.719751 -0.099352 0.197026 0.403 Uiso 1 1 calc R U . . .
H17F H 0.616524 -0.027309 0.208355 0.403 Uiso 1 1 calc R U . . .
C21B C 0.4164(7) -0.2145(8) 0.1401(4) 0.217(5) Uani 1 1 d G U . . .
C22B C 0.3265(9) -0.1525(10) 0.1503(4) 0.268(8) Uani 1 1 d G U . . .
H22B H 0.309875 -0.128748 0.183725 0.321 Uiso 1 1 calc R U . . .
C23B C 0.2610(8) -0.1252(9) 0.1116(4) 0.277(8) Uani 1 1 d G U . . .
H23B H 0.199510 -0.082747 0.118548 0.332 Uiso 1 1 calc R U . . .
C24B C 0.2853(7) -0.1599(7) 0.0627(4) 0.208(5) Uani 1 1 d G U . . .
C25B C 0.3752(7) -0.2219(7) 0.0525(4) 0.195(4) Uani 1 1 d G U . . .
H25B H 0.391855 -0.245660 0.019092 0.234 Uiso 1 1 calc R U . . .
C26B C 0.4408(6) -0.2493(7) 0.0912(4) 0.210(5) Uani 1 1 d G U . . .
H26B H 0.502222 -0.291662 0.084268 0.253 Uiso 1 1 calc R U . . .
C27B C 0.2161(10) -0.1235(9) 0.0171(8) 0.182(4) Uani 1 1 d . U . . .
O28B O 0.1228(6) -0.0807(7) 0.0301(5) 0.210(4) Uani 1 1 d . U . . .
O29B O 0.2560(8) -0.1328(7) -0.0204(5) 0.193(4) Uani 1 1 d . U . . .
N31B N 0.7534(9) -0.1416(7) 0.2832(5) 0.243(5) Uani 1 1 d G U . . .
N32B N 0.8450(9) -0.0893(10) 0.2667(4) 0.249(5) Uani 1 1 d G U . . .
C33B C 0.8538(8) 0.0105(9) 0.2949(6) 0.253(6) Uani 1 1 d DG U . . .
C34B C 0.7677(10) 0.0199(9) 0.3288(5) 0.237(5) Uani 1 1 d G U . . .
C35B C 0.7056(8) -0.0741(10) 0.3215(5) 0.231(6) Uani 1 1 d G U . . .
C36B C 0.9540(15) 0.0727(18) 0.2853(12) 0.305(12) Uani 1 1 d D U . . .
H36D H 0.953741 0.140131 0.306073 0.457 Uiso 1 1 calc R U . . .
H36E H 1.018835 0.034288 0.293294 0.457 Uiso 1 1 calc R U . . .
H36F H 0.954160 0.084134 0.250179 0.457 Uiso 1 1 calc R U . . .
C37B C 0.6268(15) -0.1046(16) 0.3535(10) 0.257(8) Uani 1 1 d . U . . .
H37D H 0.554483 -0.091387 0.340105 0.385 Uiso 1 1 calc R U . . .
H37E H 0.637205 -0.064558 0.386393 0.385 Uiso 1 1 calc R U . . .
H37F H 0.633826 -0.179074 0.356493 0.385 Uiso 1 1 calc R U . . .
C41B C 0.7641(17) 0.1173(15) 0.3677(10) 0.244(6) Uani 1 1 d . U . . .
C42B C 0.8367(17) 0.1415(16) 0.3961(10) 0.252(7) Uani 1 1 d . U . . .
H42B H 0.901433 0.102707 0.391657 0.302 Uiso 1 1 calc R U . . .
C43B C 0.8370(15) 0.2342(18) 0.4417(11) 0.272(8) Uani 1 1 d . U . . .
H43B H 0.891964 0.250621 0.466660 0.326 Uiso 1 1 calc R U . . .
C44B C 0.7387(13) 0.2847(11) 0.4364(9) 0.226(6) Uani 1 1 d . U . . .
C45B C 0.6596(15) 0.2527(12) 0.3999(9) 0.239(6) Uani 1 1 d . U . . .
H45B H 0.593667 0.289529 0.398229 0.287 Uiso 1 1 calc R U . . .
C46B C 0.6770(14) 0.1760(13) 0.3700(9) 0.241(7) Uani 1 1 d . U . . .
H46B H 0.621200 0.156552 0.345773 0.289 Uiso 1 1 calc R U . . .
C47B C 0.7173(15) 0.3733(10) 0.4803(10) 0.228(6) Uani 1 1 d . U . . .
O48B O 0.6440(8) 0.4330(7) 0.4690(6) 0.252(6) Uani 1 1 d . U . . .
O49B O 0.7747(12) 0.3781(9) 0.5175(7) 0.249(5) Uani 1 1 d . U . . .
N11C N 0.7408(7) 1.2674(5) 0.6603(4) 0.206(4) Uani 1 1 d G U . . .
N12C N 0.6938(8) 1.2839(4) 0.6136(4) 0.225(5) Uani 1 1 d G U . . .
C13C C 0.6680(8) 1.1849(5) 0.5870(4) 0.198(5) Uani 1 1 d G U . . .
C14C C 0.6991(8) 1.1073(3) 0.6173(4) 0.188(4) Uani 1 1 d G U . . .
C15C C 0.7441(8) 1.1583(6) 0.6626(4) 0.202(5) Uani 1 1 d G U . . .
C16C C 0.6140(16) 1.1730(9) 0.5386(8) 0.248(8) Uani 1 1 d . U . . .
H16G H 0.603997 1.098754 0.526902 0.372 Uiso 1 1 calc R U . . .
H16H H 0.543197 1.206609 0.540931 0.372 Uiso 1 1 calc R U . . .
H16I H 0.658347 1.205718 0.515080 0.372 Uiso 1 1 calc R U . . .
C17C C 0.8111(17) 1.1202(10) 0.7079(8) 0.252(9) Uani 1 1 d . U . . .
H17G H 0.807534 1.043939 0.705509 0.378 Uiso 1 1 calc R U . . .
H17H H 0.886916 1.142983 0.706780 0.378 Uiso 1 1 calc R U . . .
H17I H 0.780208 1.150130 0.739244 0.378 Uiso 1 1 calc R U . . .
C21C C 0.6934(8) 0.9955(7) 0.6044(6) 0.173(4) Uani 1 1 d . U . . .
C22C C 0.5973(12) 0.9493(9) 0.5842(6) 0.181(5) Uani 1 1 d . U . . .
H22C H 0.534611 0.990470 0.581396 0.217 Uiso 1 1 calc R U . . .
C23C C 0.5927(11) 0.8450(9) 0.5683(7) 0.202(5) Uani 1 1 d . U . . .
H23C H 0.533008 0.818306 0.547681 0.242 Uiso 1 1 calc R U . . .
C24C C 0.6675(12) 0.7798(9) 0.5805(8) 0.204(5) Uani 1 1 d . U . . .
C25C C 0.7588(12) 0.8186(9) 0.6028(7) 0.202(5) Uani 1 1 d . U . . .
H25C H 0.815258 0.773244 0.610486 0.243 Uiso 1 1 calc R U . . .
C26C C 0.7716(11) 0.9252(9) 0.6148(7) 0.218(6) Uani 1 1 d . U . . .
H26C H 0.837276 0.951144 0.630916 0.262 Uiso 1 1 calc R U . . .
C27C C 0.6660(14) 0.6707(9) 0.5640(9) 0.229(6) Uani 1 1 d . U . . .
O28C O 0.5845(12) 0.6392(6) 0.5345(6) 0.242(5) Uani 1 1 d . U . . .
O29C O 0.7267(8) 0.6111(6) 0.5841(6) 0.243(5) Uani 1 1 d . U . . .
N31C N 0.8750(6) 1.3942(6) 0.6688(4) 0.187(4) Uani 1 1 d G U . . .
N32C N 0.8589(6) 1.4441(6) 0.6254(4) 0.198(4) Uani 1 1 d G U . . .
C33C C 0.9623(8) 1.4674(8) 0.6074(4) 0.208(5) Uani 1 1 d G U . . .
C34C C 1.0423(5) 1.4319(9) 0.6397(5) 0.234(6) Uani 1 1 d G U . . .
C35C C 0.9884(7) 1.3867(8) 0.6777(4) 0.228(6) Uani 1 1 d G U . . .
C36C C 0.9838(16) 1.5132(15) 0.5645(9) 0.249(8) Uani 1 1 d . U . . .
H36G H 1.016619 1.461730 0.540053 0.374 Uiso 1 1 calc R U . . .
H36H H 1.033979 1.572357 0.572818 0.374 Uiso 1 1 calc R U . . .
H36I H 0.916035 1.537619 0.550558 0.374 Uiso 1 1 calc R U . . .
C37C C 1.0227(17) 1.3532(16) 0.7265(9) 0.257(8) Uani 1 1 d . U . . .
H37G H 1.102034 1.350618 0.728792 0.386 Uiso 1 1 calc R U . . .
H37H H 0.992199 1.283891 0.729349 0.386 Uiso 1 1 calc R U . . .
H37I H 0.996500 1.403062 0.753530 0.386 Uiso 1 1 calc R U . . .
C41C C 1.1610(7) 1.4374(10) 0.6379(6) 0.255(7) Uani 1 1 d G U . . .
C42C C 1.2305(10) 1.4992(10) 0.6705(5) 0.260(7) Uani 1 1 d G U . . .
H42C H 1.202606 1.539519 0.698789 0.313 Uiso 1 1 calc R U . . .
C43C C 1.3409(9) 1.5019(9) 0.6616(6) 0.266(7) Uani 1 1 d G U . . .
H43C H 1.388396 1.544078 0.683851 0.320 Uiso 1 1 calc R U . . .
C44C C 1.3817(7) 1.4429(9) 0.6202(6) 0.247(6) Uani 1 1 d DG U . . .
C45C C 1.3121(10) 1.3811(8) 0.5876(5) 0.266(7) Uani 1 1 d G U . . .
H45C H 1.340045 1.340770 0.559266 0.319 Uiso 1 1 calc R U . . .
C46C C 1.2018(9) 1.3784(9) 0.5965(6) 0.262(7) Uani 1 1 d G U . . .
H46C H 1.154255 1.336211 0.574202 0.314 Uiso 1 1 calc R U . . .
C47C C 1.4979(12) 1.4551(13) 0.6103(13) 0.262(7) Uani 1 1 d D U . . .
O48C O 1.5640(7) 1.4876(7) 0.6516(6) 0.246(5) Uani 1 1 d . U . . .
O49C O 1.5312(9) 1.4212(6) 0.5654(7) 0.256(6) Uani 1 1 d . U . . .
C1A C 0.2536(10) 0.7469(9) -0.1896(6) 0.168(4) Uani 1 1 d . U . . .
H1AA H 0.267383 0.706121 -0.222046 0.201 Uiso 1 1 calc R U . . .
H1AB H 0.195467 0.796922 -0.194860 0.201 Uiso 1 1 calc R U . . .
C1B C 0.7178(12) -0.2396(12) 0.2637(9) 0.257(7) Uani 1 1 d D U . . .
H1BA H 0.769182 -0.268731 0.238395 0.309 Uiso 1 1 calc R U . . .
H1BB H 0.717905 -0.285357 0.290470 0.309 Uiso 1 1 calc R U . . .
C1C C 0.7806(12) 1.3493(10) 0.6924(8) 0.212(5) Uani 1 1 d . U . . .
H1CA H 0.803553 1.325108 0.724306 0.254 Uiso 1 1 calc R U . . .
H1CB H 0.724169 1.402592 0.699035 0.254 Uiso 1 1 calc R U . . .

loop_
_atom_site_aniso_label
_atom_site_aniso_U_11
_atom_site_aniso_U_22
_atom_site_aniso_U_33
_atom_site_aniso_U_23
_atom_site_aniso_U_13
_atom_site_aniso_U_12
Mn1 0.0906(9) 0.0915(9) 0.332(3) 0.0386(12) 0.0219(11) 0.0292(7)
Mn2 0.0917(12) 0.0863(11) 0.347(4) 0.0459(16) 0.0298(16) 0.0317(10)
Mn3 0.187(3) 0.0837(13) 0.411(6) 0.026(2) -0.091(3) 0.0446(15)
Mn4 0.1597(16) 0.0854(10) 0.388(4) 0.0392(14) -0.0612(18) 0.0317(10)
N11A 0.143(6) 0.117(5) 0.216(8) 0.028(5) 0.014(5) 0.027(5)
N12A 0.178(8) 0.107(5) 0.259(10) 0.035(6) 0.046(7) 0.025(6)
C13A 0.093(5) 0.089(5) 0.254(10) 0.011(5) 0.027(6) 0.005(4)
C14A 0.121(7) 0.096(5) 0.288(11) 0.034(6) 0.048(7) 0.033(5)
C15A 0.147(8) 0.098(5) 0.264(11) 0.026(6) 0.037(8) 0.003(6)
C16A 0.156(10) 0.129(8) 0.281(14) 0.004(8) 0.064(9) -0.038(8)
C17A 0.235(15) 0.112(7) 0.267(15) -0.005(8) 0.076(12) -0.036(9)
C21A 0.130(7) 0.073(4) 0.354(15) 0.014(6) 0.057(8) 0.013(5)
C22A 0.139(8) 0.079(5) 0.400(18) 0.042(7) 0.055(9) 0.010(6)
C23A 0.160(9) 0.073(5) 0.43(2) 0.031(8) 0.054(11) 0.018(6)
C24A 0.091(5) 0.079(5) 0.410(16) 0.028(7) 0.031(7) 0.009(4)
C25A 0.143(8) 0.077(5) 0.397(18) 0.026(7) 0.042(9) 0.010(6)
C26A 0.175(10) 0.090(6) 0.40(2) 0.029(8) 0.078(11) 0.036(6)
C27A 0.115(7) 0.061(4) 0.404(15) 0.034(6) 0.049(8) 0.005(5)
O28A 0.139(6) 0.082(4) 0.411(14) 0.036(5) 0.069(7) 0.003(4)
O29A 0.138(6) 0.115(5) 0.377(12) 0.055(6) 0.047(6) 0.054(5)
N31A 0.102(4) 0.106(5) 0.269(9) 0.025(5) 0.007(5) 0.015(4)
N32A 0.132(5) 0.091(4) 0.249(9) 0.035(5) -0.008(5) 0.014(4)
C33A 0.083(4) 0.114(6) 0.268(10) 0.027(6) 0.021(5) 0.040(4)
C34A 0.113(5) 0.103(6) 0.236(10) 0.038(5) 0.025(5) 0.026(5)
C35A 0.118(5) 0.094(6) 0.271(11) 0.025(6) 0.021(6) 0.020(5)
C36A 0.085(5) 0.149(9) 0.306(14) -0.025(9) 0.018(7) 0.029(6)
C37A 0.195(12) 0.134(9) 0.259(13) 0.026(8) 0.065(10) -0.017(8)
C41A 0.100(5) 0.115(6) 0.288(11) 0.048(7) 0.024(5) 0.032(5)
C42A 0.107(6) 0.171(10) 0.285(12) 0.053(9) 0.012(6) 0.028(7)
C43A 0.111(6) 0.186(11) 0.285(13) 0.079(10) 0.013(7) -0.006(7)
C44A 0.107(5) 0.129(7) 0.287(12) 0.072(8) 0.022(6) 0.036(5)
C45A 0.104(5) 0.146(8) 0.283(12) 0.070(8) 0.016(6) 0.037(6)
C46A 0.103(5) 0.129(7) 0.269(11) 0.030(8) 0.022(6) 0.023(6)
C47A 0.096(5) 0.111(6) 0.301(11) 0.078(8) 0.025(6) 0.035(5)
O48A 0.115(5) 0.146(6) 0.331(11) 0.064(6) 0.060(6) 0.018(5)
O49A 0.132(5) 0.073(3) 0.300(9) 0.039(5) 0.020(5) 0.038(3)
N11B 0.186(8) 0.141(7) 0.386(14) 0.088(8) 0.035(8) 0.064(6)
N12B 0.188(9) 0.148(8) 0.373(16) 0.077(9) 0.049(9) 0.038(7)
C13B 0.192(11) 0.187(11) 0.366(18) 0.089(11) 0.047(10) 0.060(8)
C14B 0.151(8) 0.186(10) 0.346(12) 0.078(9) 0.069(7) 0.108(7)
C15B 0.231(12) 0.144(9) 0.304(14) 0.047(9) 0.047(9) 0.078(7)
C16B 0.221(18) 0.238(18) 0.40(3) 0.116(18) 0.005(16) 0.013(11)
C17B 0.30(2) 0.209(16) 0.32(2) 0.104(15) 0.019(18) 0.025(13)
C21B 0.151(8) 0.169(10) 0.355(12) 0.114(10) 0.064(8) 0.097(7)
C22B 0.179(11) 0.269(16) 0.370(14) 0.076(14) 0.052(11) 0.154(12)
C23B 0.261(15) 0.235(15) 0.357(13) 0.103(13) 0.056(12) 0.159(13)
C24B 0.143(8) 0.116(7) 0.371(12) 0.048(9) 0.013(9) 0.073(7)
C25B 0.124(7) 0.116(7) 0.347(13) 0.033(8) 0.018(8) 0.059(6)
C26B 0.123(8) 0.148(9) 0.367(12) 0.047(10) 0.020(9) 0.076(7)
C27B 0.109(7) 0.078(5) 0.356(13) 0.010(9) 0.007(7) 0.033(5)
O28B 0.112(5) 0.144(6) 0.388(14) 0.080(7) 0.034(6) 0.039(5)
O29B 0.137(6) 0.111(5) 0.329(12) 0.015(7) -0.012(6) 0.061(5)
N31B 0.176(9) 0.162(7) 0.405(15) 0.086(8) 0.015(8) 0.069(6)
N32B 0.187(10) 0.181(9) 0.398(16) 0.106(9) 0.033(10) 0.065(7)
C33B 0.176(10) 0.181(10) 0.421(19) 0.099(11) 0.058(11) 0.066(8)
C34B 0.165(10) 0.178(9) 0.377(16) 0.064(9) 0.021(9) 0.070(7)
C35B 0.147(9) 0.169(9) 0.391(17) 0.081(9) 0.023(9) 0.073(7)
C36B 0.197(16) 0.253(19) 0.47(4) 0.06(2) 0.050(18) 0.011(13)
C37B 0.169(13) 0.215(16) 0.40(3) 0.091(15) 0.012(12) 0.042(11)
C41B 0.183(12) 0.163(10) 0.393(17) 0.059(9) -0.005(11) 0.082(9)
C42B 0.176(12) 0.199(13) 0.38(2) 0.033(11) 0.011(11) 0.091(11)
C43B 0.159(10) 0.232(15) 0.42(2) 0.014(12) -0.007(12) 0.076(11)
C44B 0.156(9) 0.121(8) 0.403(16) 0.039(8) -0.019(9) 0.062(7)
C45B 0.175(11) 0.119(8) 0.423(19) 0.033(9) -0.025(11) 0.044(9)
C46B 0.182(11) 0.146(10) 0.396(19) 0.036(10) -0.002(11) 0.069(9)
C47B 0.180(11) 0.089(6) 0.415(16) 0.044(9) -0.038(10) 0.021(7)
O48B 0.167(7) 0.104(5) 0.489(18) 0.059(7) -0.020(8) 0.043(5)
O49B 0.227(12) 0.148(8) 0.376(16) 0.061(9) -0.029(10) 0.028(8)
N11C 0.158(8) 0.100(5) 0.358(12) 0.018(6) -0.033(8) 0.021(5)
N12C 0.177(9) 0.096(5) 0.397(14) 0.025(7) -0.076(9) 0.019(6)
C13C 0.145(8) 0.060(4) 0.386(13) 0.038(6) -0.079(9) 0.008(5)
C14C 0.155(8) 0.089(5) 0.321(12) 0.033(6) -0.039(8) 0.026(5)
C15C 0.142(8) 0.108(6) 0.352(13) 0.028(7) -0.053(9) 0.005(6)
C16C 0.280(19) 0.085(6) 0.381(18) 0.060(9) -0.112(15) 0.013(8)
C17C 0.30(2) 0.109(8) 0.334(19) -0.013(9) -0.113(16) 0.031(10)
C21C 0.115(6) 0.083(4) 0.327(13) 0.053(6) -0.018(7) 0.040(4)
C22C 0.170(9) 0.108(5) 0.266(13) 0.043(7) -0.050(9) 0.016(6)
C23C 0.143(8) 0.097(5) 0.374(17) 0.066(7) -0.010(9) 0.025(6)
C24C 0.153(8) 0.087(5) 0.378(17) 0.059(7) -0.013(9) 0.027(5)
C25C 0.157(9) 0.094(5) 0.361(17) 0.045(7) -0.006(9) 0.043(6)
C26C 0.140(8) 0.103(5) 0.409(19) 0.032(9) -0.052(10) 0.044(6)
C27C 0.182(11) 0.080(5) 0.426(18) 0.046(8) -0.043(10) 0.041(6)
O28C 0.255(12) 0.088(4) 0.379(15) 0.033(6) -0.073(9) 0.020(6)
O29C 0.153(6) 0.081(4) 0.492(17) 0.039(6) -0.064(8) 0.025(4)
N31C 0.145(6) 0.099(5) 0.315(11) 0.032(6) -0.062(6) -0.005(5)
N32C 0.177(7) 0.099(5) 0.319(12) 0.036(6) -0.041(7) 0.041(6)
C33C 0.162(8) 0.138(9) 0.329(15) 0.059(9) -0.070(8) 0.008(8)
C34C 0.151(7) 0.143(9) 0.424(16) 0.106(10) -0.056(8) 0.035(7)
C35C 0.152(7) 0.151(10) 0.391(16) 0.088(11) -0.072(9) 0.008(8)
C36C 0.207(15) 0.184(14) 0.37(2) 0.090(15) -0.049(13) -0.001(13)
C37C 0.220(16) 0.211(16) 0.337(19) 0.038(15) -0.098(14) 0.017(13)
C41C 0.151(8) 0.166(12) 0.45(2) 0.057(11) -0.065(9) -0.002(8)
C42C 0.165(9) 0.195(13) 0.43(2) 0.076(12) -0.072(11) -0.019(10)
C43C 0.158(8) 0.166(12) 0.48(2) 0.065(12) -0.077(11) 0.032(9)
C44C 0.146(8) 0.104(7) 0.497(19) 0.073(9) -0.071(9) 0.022(6)
C45C 0.167(9) 0.140(10) 0.49(2) 0.067(11) -0.053(11) -0.007(9)
C46C 0.154(8) 0.163(12) 0.47(2) 0.050(12) -0.072(11) 0.019(9)
C47C 0.144(9) 0.101(9) 0.540(19) 0.048(12) -0.063(10) 0.023(8)
O48C 0.113(5) 0.133(6) 0.498(16) 0.068(8) -0.028(7) 0.011(5)
O49C 0.169(8) 0.083(5) 0.515(17) 0.050(8) -0.093(9) 0.053(5)
C1A 0.137(7) 0.115(7) 0.252(11) 0.027(6) 0.013(7) -0.017(6)
C1B 0.170(9) 0.150(8) 0.46(2) 0.072(11) 0.011(11) 0.076(7)
C1C 0.161(9) 0.100(6) 0.372(15) 0.023(7) -0.031(9) 0.002(7)

loop_
_atom_type_symbol
_atom_type_description
_atom_type_scat_dispersion_real
_atom_type_scat_dispersion_imag
_atom_type_scat_source
C C 0.0033 0.0016 'International Tables Vol C Tables 4.2.6.8 and 6.1.1.4'
H H 0.0000 0.0000 'International Tables Vol C Tables 4.2.6.8 and 6.1.1.4'
N N 0.0061 0.0033 'International Tables Vol C Tables 4.2.6.8 and 6.1.1.4'
O O 0.0106 0.0060 'International Tables Vol C Tables 4.2.6.8 and 6.1.1.4'
Mn Mn 0.3368 0.7283 'International Tables Vol C Tables 4.2.6.8 and 6.1.1.4'
Cu Cu 0.3201 1.2651 'International Tables Vol C Tables 4.2.6.8 and 6.1.1.4'
Cl Cl 0.1484 0.1585 'International Tables Vol C Tables 4.2.6.8 and 6.1.1.4'

loop_
_geom_angle_atom_site_label_1
_geom_angle_atom_site_label_2
_geom_angle_atom_site_label_3
_geom_angle
_geom_angle_site_symmetry_1
_geom_angle_site_symmetry_3
_geom_angle_publ_flag
N12A Mn1 O48A 81.1(4) 1_545 1_445 ?
O29A Mn1 N12A 163.7(5) . 1_545 ?
O29A Mn1 N32A 90.0(3) . 1_545 ?
O29A Mn1 O48A 87.7(4) . 1_445 ?
O29A Mn1 O49A 97.7(3) . 1_445 ?
N32A Mn1 N12A 81.9(4) 1_545 1_545 ?
N32A Mn1 O48A 106.4(4) 1_545 1_445 ?
N32A Mn1 O49A 160.1(4) 1_545 1_445 ?
O49A Mn1 N12A 85.9(3) 1_445 1_545 ?
O49A Mn1 O48A 56.0(4) 1_445 1_445 ?
O29B Mn1 N12A 91.3(4) . 1_545 ?
O29B Mn1 O29A 103.6(4) . . ?
O29B Mn1 N32A 94.9(4) . 1_545 ?
O29B Mn1 O48A 156.0(4) . 1_445 ?
O29B Mn1 O49A 101.0(4) . 1_445 ?
O28A Mn2 O28A 180.0(7) . 2 ?
O28A Mn2 O49A 89.7(4) . 1_445 ?
O28A Mn2 O49A 89.7(4) 2 2_665 ?
O28A Mn2 O49A 90.3(4) . 2_665 ?
O28A Mn2 O49A 90.3(4) 2 1_445 ?
O49A Mn2 O49A 180.0(5) 1_445 2_665 ?
O28B Mn2 O28A 95.2(4) . . ?
O28B Mn2 O28A 84.8(4) . 2 ?
O28B Mn2 O28A 95.2(4) 2 2 ?
O28B Mn2 O28A 84.8(4) 2 . ?
O28B Mn2 O49A 89.9(4) 2 1_445 ?
O28B Mn2 O49A 90.1(4) . 1_445 ?
O28B Mn2 O49A 89.9(4) . 2_665 ?
O28B Mn2 O49A 90.1(4) 2 2_665 ?
O28B Mn2 O28B 180.0 2 . ?
O48B Mn3 O48B 180.0(3) . 2_666 ?
O48B Mn3 O28C 86.8(5) . 2_666 ?
O48B Mn3 O28C 86.8(5) 2_666 . ?
O48B Mn3 O28C 93.2(5) 2_666 2_666 ?
O48B Mn3 O28C 93.2(5) . . ?
O48B Mn3 O49C 91.3(5) . 2_776 ?
O48B Mn3 O49C 88.7(5) 2_666 2_776 ?
O48B Mn3 O49C 91.3(5) 2_666 1_445 ?
O48B Mn3 O49C 88.7(5) . 1_445 ?
O28C Mn3 O28C 180.0 2_666 . ?
O28C Mn3 O49C 91.1(4) . 1_445 ?
O28C Mn3 O49C 91.1(4) 2_666 2_776 ?
O28C Mn3 O49C 88.9(4) 2_666 1_445 ?
O28C Mn3 O49C 88.9(4) . 2_776 ?
O49C Mn3 O49C 180.0 2_776 1_445 ?
O49B Mn4 N12C 92.6(19) . 1_545 ?
O49B Mn4 O29C 104.2(6) . . ?
O49B Mn4 N32C 94(2) . 1_545 ?
O49B Mn4 O49C 100.2(7) . 1_445 ?
O29C Mn4 N12C 160.7(16) . 1_545 ?
O29C Mn4 O49C 100.9(3) . 1_445 ?
N32C Mn4 N12C 80.8(18) 1_545 1_545 ?
N32C Mn4 O29C 88.5(4) 1_545 . ?
N32C Mn4 O49C 161(2) 1_545 1_445 ?
O49C Mn4 N12C 85.2(18) 1_445 1_545 ?
N12A N11A C15A 110.0(10) . . ?
C1A N11A N12A 121.0(10) . . ?
C1A N11A C15A 128.9(12) . . ?
N11A N12A Mn1 115.2(7) . 1_565 ?
C13A N12A Mn1 131.1(10) . 1_565 ?
C13A N12A N11A 109.8(9) . . ?
N12A C13A C14A 107.7(12) . . ?
N12A C13A C16A 121.6(10) . . ?
C16A C13A C14A 130.7(11) . . ?
C13A C14A C15A 107.6(10) . . ?
C21A C14A C13A 128.3(13) . . ?
C21A C14A C15A 124.1(11) . . ?
N11A C15A C14A 104.7(11) . . ?
N11A C15A C17A 124.0(12) . . ?
C17A C15A C14A 129.7(11) . . ?
C13A C16A H16A 109.5 . . ?
C13A C16A H16B 109.5 . . ?
C13A C16A H16C 109.5 . . ?
H16A C16A H16B 109.5 . . ?
H16A C16A H16C 109.5 . . ?
H16B C16A H16C 109.5 . . ?
C15A C17A H17A 109.5 . . ?
C15A C17A H17B 109.5 . . ?
C15A C17A H17C 109.5 . . ?
H17A C17A H17B 109.5 . . ?
H17A C17A H17C 109.5 . . ?
H17B C17A H17C 109.5 . . ?
C22A C21A C14A 118.4(9) . . ?
C22A C21A C26A 123.8(10) . . ?
C26A C21A C14A 117.4(11) . . ?
C21A C22A H22A 119.4 . . ?
C21A C22A C23A 121.2(11) . . ?
C23A C22A H22A 119.4 . . ?
C22A C23A H23A 122.9 . . ?
C22A C23A C24A 114.2(12) . . ?
C24A C23A H23A 122.9 . . ?
C23A C24A C27A 114.7(10) . . ?
C25A C24A C23A 120.1(10) . . ?
C25A C24A C27A 125.1(9) . . ?
C24A C25A H25A 118.0 . . ?
C24A C25A C26A 123.9(11) . . ?
C26A C25A H25A 118.0 . . ?
C21A C26A C25A 116.2(12) . . ?
C21A C26A H26A 121.9 . . ?
C25A C26A H26A 121.9 . . ?
O28A C27A C24A 124.0(11) . . ?
O28A C27A O29A 122.2(9) . . ?
O29A C27A C24A 113.5(13) . . ?
C27A O28A Mn2 146.6(11) . . ?
C27A O29A Mn1 126.6(8) . . ?
C35A N31A N32A 106.0(10) . . ?
C1A N31A N32A 119.0(10) . . ?
C1A N31A C35A 132.6(11) . . ?
N31A N32A Mn1 120.8(7) . 1_565 ?
N31A N32A C33A 112.5(9) . . ?
C33A N32A Mn1 125.5(9) . 1_565 ?
N32A C33A C34A 101.5(11) . . ?
C36A C33A N32A 124.2(10) . . ?
C36A C33A C34A 133.2(10) . . ?
C35A C34A C33A 108.1(10) . . ?
C35A C34A C41A 133.6(11) . . ?
C41A C34A C33A 118.0(12) . . ?
N31A C35A C37A 124.9(14) . . ?
C34A C35A N31A 111.8(12) . . ?
C34A C35A C37A 122.5(11) . . ?
C33A C36A H36A 109.5 . . ?
C33A C36A H36B 109.5 . . ?
C33A C36A H36C 109.5 . . ?
H36A C36A H36B 109.5 . . ?
H36A C36A H36C 109.5 . . ?
H36B C36A H36C 109.5 . . ?
C35A C37A H37A 109.5 . . ?
C35A C37A H37B 109.5 . . ?
C35A C37A H37C 109.5 . . ?
H37A C37A H37B 109.5 . . ?
H37A C37A H37C 109.5 . . ?
H37B C37A H37C 109.5 . . ?
C42A C41A C34A 116.9(14) . . ?
C46A C41A C34A 124.7(13) . . ?
C46A C41A C42A 118.1(12) . . ?
C41A C42A H42A 119.5 . . ?
C41A C42A C43A 121.0(15) . . ?
C43A C42A H42A 119.5 . . ?
C42A C43A H43A 123.4 . . ?
C44A C43A C42A 113.2(13) . . ?
C44A C43A H43A 123.4 . . ?
C43A C44A C47A 115.4(13) . . ?
C45A C44A C43A 124.9(11) . . ?
C45A C44A C47A 119.7(14) . . ?
C44A C45A H45A 121.1 . . ?
C44A C45A C46A 117.8(14) . . ?
C46A C45A H45A 121.1 . . ?
C41A C46A C45A 124.1(13) . . ?
C41A C46A H46A 118.0 . . ?
C45A C46A H46A 118.0 . . ?
O48A C47A C44A 123.3(17) . . ?
O48A C47A O49A 125.3(12) . . ?
O49A C47A C44A 111.4(13) . . ?
C47A O48A Mn1 85.6(10) . 1_665 ?
Mn1 O49A Mn2 103.6(4) 1_665 1_665 ?
C47A O49A Mn1 92.8(7) . 1_665 ?
C47A O49A Mn2 139.4(6) . 1_665 ?
C15B N11B N12B 108.0 . . ?
C1B N11B N12B 117.6(11) . . ?
C1B N11B C15B 130.5(13) . . ?
C13B N12B N11B 108.0 . . ?
N12B C13B C16B 118.3(13) . . ?
C14B C13B N12B 108.0 . . ?
C14B C13B C16B 133.6(13) . . ?
C13B C14B C15B 108.0 . . ?
C13B C14B C21B 126.8(11) . . ?
C15B C14B C21B 125.1(11) . . ?
N11B C15B C14B 108.0 . . ?
N11B C15B C17B 118.2(12) . . ?
C14B C15B C17B 133.5(13) . . ?
C13B C16B H16D 109.5 . . ?
C13B C16B H16E 109.5 . . ?
C13B C16B H16F 109.5 . . ?
H16D C16B H16E 109.5 . . ?
H16D C16B H16F 109.5 . . ?
H16E C16B H16F 109.5 . . ?
C15B C17B H17D 109.5 . . ?
C15B C17B H17E 109.5 . . ?
C15B C17B H17F 109.5 . . ?
H17D C17B H17E 109.5 . . ?
H17D C17B H17F 109.5 . . ?
H17E C17B H17F 109.5 . . ?
C22B C21B C14B 119.4(7) . . ?
C22B C21B C26B 120.0 . . ?
C26B C21B C14B 120.5(7) . . ?
C21B C22B H22B 120.0 . . ?
C23B C22B C21B 120.0 . . ?
C23B C22B H22B 120.0 . . ?
C22B C23B H23B 120.0 . . ?
C22B C23B C24B 120.0 . . ?
C24B C23B H23B 120.0 . . ?
C23B C24B C27B 121.2(8) . . ?
C25B C24B C23B 120.0 . . ?
C25B C24B C27B 118.7(8) . . ?
C24B C25B H25B 120.0 . . ?
C24B C25B C26B 120.0 . . ?
C26B C25B H25B 120.0 . . ?
C21B C26B H26B 120.0 . . ?
C25B C26B C21B 120.0 . . ?
C25B C26B H26B 120.0 . . ?
O28B C27B C24B 113.7(15) . . ?
O29B C27B C24B 116.4(11) . . ?
O29B C27B O28B 129.8(17) . . ?
C27B O28B Mn2 139.2(12) . . ?
C27B O29B Mn1 127.5(10) . . ?
N32B N31B C35B 108.0 . . ?
C1B N31B N32B 124.7(14) . . ?
C1B N31B C35B 127.3(14) . . ?
N31B N32B C33B 108.0 . . ?
N32B C33B C34B 108.0 . . ?
N32B C33B C36B 114.7(14) . . ?
C34B C33B C36B 136.9(15) . . ?
C33B C34B C35B 108.0 . . ?
C33B C34B C41B 118.9(14) . . ?
C35B C34B C41B 132.8(14) . . ?
C34B C35B N31B 108.0 . . ?
C37B C35B N31B 124.8(14) . . ?
C37B C35B C34B 125.8(15) . . ?
C33B C36B H36D 109.5 . . ?
C33B C36B H36E 109.5 . . ?
C33B C36B H36F 109.5 . . ?
H36D C36B H36E 109.5 . . ?
H36D C36B H36F 109.5 . . ?
H36E C36B H36F 109.5 . . ?
C35B C37B H37D 109.5 . . ?
C35B C37B H37E 109.5 . . ?
C35B C37B H37F 109.5 . . ?
H37D C37B H37E 109.5 . . ?
H37D C37B H37F 109.5 . . ?
H37E C37B H37F 109.5 . . ?
C42B C41B C34B 122.3(16) . . ?
C42B C41B C46B 118(2) . . ?
C46B C41B C34B 120(2) . . ?
C41B C42B H42B 116.8 . . ?
C41B C42B C43B 126.5(18) . . ?
C43B C42B H42B 116.8 . . ?
C42B C43B H43B 127.6 . . ?
C44B C43B C42B 104.9(19) . . ?
C44B C43B H43B 127.6 . . ?
C43B C44B C47B 113.4(19) . . ?
C45B C44B C43B 124.1(18) . . ?
C45B C44B C47B 122.0(14) . . ?
C44B C45B H45B 120.6 . . ?
C46B C45B C44B 118.7(17) . . ?
C46B C45B H45B 120.6 . . ?
C41B C46B H46B 116.2 . . ?
C45B C46B C41B 128(2) . . ?
C45B C46B H46B 116.2 . . ?
O48B C47B C44B 112(2) . . ?
O49B C47B C44B 118.6(15) . . ?
O49B C47B O48B 130(2) . . ?
C47B O48B Mn3 138.6(16) . . ?
C47B O49B Mn4 117.4(16) . . ?
N12C N11C C15C 108.0 . . ?
C1C N11C N12C 120.7(10) . . ?
C1C N11C C15C 131.1(9) . . ?
N11C N12C Mn4 120.8(5) . 1_565 ?
N11C N12C C13C 108.0 . . ?
C13C N12C Mn4 129.2(5) . 1_565 ?
N12C C13C C14C 108.0 . . ?
N12C C13C C16C 122.7(6) . . ?
C14C C13C C16C 129.2(7) . . ?
C13C C14C C15C 108.0 . . ?
C13C C14C C21C 127.3(8) . . ?
C15C C14C C21C 124.6(8) . . ?
N11C C15C C14C 108.0 . . ?
N11C C15C C17C 116.9(7) . . ?
C14C C15C C17C 134.1(7) . . ?
C13C C16C H16G 109.5 . . ?
C13C C16C H16H 109.5 . . ?
C13C C16C H16I 109.5 . . ?
H16G C16C H16H 109.5 . . ?
H16G C16C H16I 109.5 . . ?
H16H C16C H16I 109.5 . . ?
C15C C17C H17G 109.5 . . ?
C15C C17C H17H 109.5 . . ?
C15C C17C H17I 109.5 . . ?
H17G C17C H17H 109.5 . . ?
H17G C17C H17I 109.5 . . ?
H17H C17C H17I 109.5 . . ?
C22C C21C C14C 119.4(8) . . ?
C26C C21C C14C 126.3(11) . . ?
C26C C21C C22C 113.9(9) . . ?
C21C C22C H22C 119.8 . . ?
C23C C22C C21C 120.3(11) . . ?
C23C C22C H22C 119.8 . . ?
C22C C23C H23C 118.6 . . ?
C24C C23C C22C 122.8(15) . . ?
C24C C23C H23C 118.6 . . ?
C23C C24C C25C 118.6(11) . . ?
C23C C24C C27C 124.2(16) . . ?
C25C C24C C27C 116.3(12) . . ?
C24C C25C H25C 120.0 . . ?
C24C C25C C26C 119.9(11) . . ?
C26C C25C H25C 120.0 . . ?
C21C C26C C25C 123.1(13) . . ?
C21C C26C H26C 118.5 . . ?
C25C C26C H26C 118.5 . . ?
O28C C27C C24C 114.5(12) . . ?
O29C C27C C24C 120.4(18) . . ?
O29C C27C O28C 123.8(12) . . ?
C27C O28C Mn3 142.7(8) . . ?
C27C O29C Mn4 127.9(10) . . ?
N32C N31C C1C 119.8(9) . . ?
C35C N31C N32C 108.0 . . ?
C35C N31C C1C 131.6(9) . . ?
N31C N32C Mn4 123.8(5) . 1_565 ?
C33C N32C Mn4 126.1(6) . 1_565 ?
C33C N32C N31C 108.0 . . ?
N32C C33C C34C 108.0 . . ?
C36C C33C N32C 127.0(11) . . ?
C36C C33C C34C 124.9(11) . . ?
C33C C34C C41C 129.8(9) . . ?
C35C C34C C33C 108.0 . . ?
C35C C34C C41C 122.2(9) . . ?
N31C C35C C34C 108.0 . . ?
N31C C35C C37C 116.2(11) . . ?
C34C C35C C37C 134.7(11) . . ?
C33C C36C H36G 109.5 . . ?
C33C C36C H36H 109.5 . . ?
C33C C36C H36I 109.5 . . ?
H36G C36C H36H 109.5 . . ?
H36G C36C H36I 109.5 . . ?
H36H C36C H36I 109.5 . . ?
C35C C37C H37G 109.5 . . ?
C35C C37C H37H 109.5 . . ?
C35C C37C H37I 109.5 . . ?
H37G C37C H37H 109.5 . . ?
H37G C37C H37I 109.5 . . ?
H37H C37C H37I 109.5 . . ?
C42C C41C C34C 126.8(11) . . ?
C42C C41C C46C 120.0 . . ?
C46C C41C C34C 113.0(11) . . ?
C41C C42C H42C 120.0 . . ?
C41C C42C C43C 120.0 . . ?
C43C C42C H42C 120.0 . . ?
C42C C43C H43C 120.0 . . ?
C44C C43C C42C 120.0 . . ?
C44C C43C H43C 120.0 . . ?
C43C C44C C47C 117.7(15) . . ?
C45C C44C C43C 120.0 . . ?
C45C C44C C47C 122.1(15) . . ?
C44C C45C H45C 120.0 . . ?
C44C C45C C46C 120.0 . . ?
C46C C45C H45C 120.0 . . ?
C41C C46C H46C 120.0 . . ?
C45C C46C C41C 120.0 . . ?
C45C C46C H46C 120.0 . . ?
O48C C47C C44C 116(2) . . ?
O49C C47C C44C 118(2) . . ?
O49C C47C O48C 126.0(15) . . ?
Mn3 O49C Mn4 106.8(7) 1_665 1_665 ?
C47C O49C Mn3 124.1(10) . 1_665 ?
C47C O49C Mn4 95.3(12) . 1_665 ?
N11A C1A H1AA 108.9 . . ?
N11A C1A H1AB 108.9 . . ?
N31A C1A N11A 113.2(13) . . ?
N31A C1A H1AA 108.9 . . ?
N31A C1A H1AB 108.9 . . ?
H1AA C1A H1AB 107.8 . . ?
N11B C1B N31B 113.4(11) . . ?
N11B C1B H1BA 108.9 . . ?
N11B C1B H1BB 108.9 . . ?
N31B C1B H1BA 108.9 . . ?
N31B C1B H1BB 108.9 . . ?
H1BA C1B H1BB 107.7 . . ?
N11C C1C N31C 107.7(15) . . ?
N11C C1C H1CA 110.2 . . ?
N11C C1C H1CB 110.2 . . ?
N31C C1C H1CA 110.2 . . ?
N31C C1C H1CB 110.2 . . ?
H1CA C1C H1CB 108.5 . . ?

loop_
_geom_bond_atom_site_label_1
_geom_bond_atom_site_label_2
_geom_bond_distance
_geom_bond_site_symmetry_2
_geom_bond_publ_flag
Mn1 N12A 2.339(10) 1_545 ?
Mn1 O29A 2.113(8) . ?
Mn1 N32A 2.234(10) 1_545 ?
Mn1 O48A 2.457(11) 1_445 ?
Mn1 O49A 2.241(7) 1_445 ?
Mn1 O29B 2.105(12) . ?
Mn2 O28A 2.115(9) 2 ?
Mn2 O28A 2.115(9) . ?
Mn2 O49A 2.276(10) 2_665 ?
Mn2 O49A 2.276(10) 1_445 ?
Mn2 O28B 2.055(8) 2 ?
Mn2 O28B 2.055(8) . ?
Mn3 O48B 2.133(11) . ?
Mn3 O48B 2.133(11) 2_666 ?
Mn3 O28C 2.170(11) 2_666 ?
Mn3 O28C 2.170(11) . ?
Mn3 O49C 2.176(16) 1_445 ?
Mn3 O49C 2.176(16) 2_776 ?
Mn4 O49B 2.108(18) . ?
Mn4 N12C 2.29(3) 1_545 ?
Mn4 O29C 2.186(8) . ?
Mn4 N32C 2.14(8) 1_545 ?
Mn4 O49C 2.233(11) 1_445 ?
N11A N12A 1.385(14) . ?
N11A C15A 1.404(14) . ?
N11A C1A 1.381(16) . ?
N12A C13A 1.358(15) . ?
C13A C14A 1.428(15) . ?
C13A C16A 1.379(18) . ?
C14A C15A 1.455(18) . ?
C14A C21A 1.426(15) . ?
C15A C17A 1.432(17) . ?
C16A H16A 0.9800 . ?
C16A H16B 0.9800 . ?
C16A H16C 0.9800 . ?
C17A H17A 0.9800 . ?
C17A H17B 0.9800 . ?
C17A H17C 0.9800 . ?
C21A C22A 1.356(16) . ?
C21A C26A 1.376(14) . ?
C22A H22A 0.9500 . ?
C22A C23A 1.448(17) . ?
C23A H23A 0.9500 . ?
C23A C24A 1.481(15) . ?
C24A C25A 1.352(17) . ?
C24A C27A 1.535(13) . ?
C25A H25A 0.9500 . ?
C25A C26A 1.403(17) . ?
C26A H26A 0.9500 . ?
C27A O28A 1.199(17) . ?
C27A O29A 1.264(15) . ?
N31A N32A 1.386(14) . ?
N31A C35A 1.379(14) . ?
N31A C1A 1.347(15) . ?
N32A C33A 1.395(14) . ?
C33A C34A 1.514(16) . ?
C33A C36A 1.388(18) . ?
C34A C35A 1.324(17) . ?
C34A C41A 1.472(16) . ?
C35A C37A 1.467(19) . ?
C36A H36A 0.9800 . ?
C36A H36B 0.9800 . ?
C36A H36C 0.9800 . ?
C37A H37A 0.9800 . ?
C37A H37B 0.9800 . ?
C37A H37C 0.9800 . ?
C41A C42A 1.384(19) . ?
C41A C46A 1.333(19) . ?
C42A H42A 0.9500 . ?
C42A C43A 1.502(17) . ?
C43A H43A 0.9500 . ?
C43A C44A 1.39(2) . ?
C44A C45A 1.352(18) . ?
C44A C47A 1.567(13) . ?
C45A H45A 0.9500 . ?
C45A C46A 1.392(16) . ?
C46A H46A 0.9500 . ?
C47A O48A 1.189(16) . ?
C47A O49A 1.301(18) . ?
N11B N12B 1.4200 . ?
N11B C15B 1.4200 . ?
N11B C1B 1.340(14) . ?
N12B C13B 1.4200 . ?
C13B C14B 1.4200 . ?
C13B C16B 1.48(2) . ?
C14B C15B 1.4200 . ?
C14B C21B 1.485(11) . ?
C15B C17B 1.58(2) . ?
C16B H16D 0.9800 . ?
C16B H16E 0.9800 . ?
C16B H16F 0.9800 . ?
C17B H17D 0.9800 . ?
C17B H17E 0.9800 . ?
C17B H17F 0.9800 . ?
C21B C22B 1.3900 . ?
C21B C26B 1.3900 . ?
C22B H22B 0.9500 . ?
C22B C23B 1.3900 . ?
C23B H23B 0.9500 . ?
C23B C24B 1.3900 . ?
C24B C25B 1.3900 . ?
C24B C27B 1.60(2) . ?
C25B H25B 0.9500 . ?
C25B C26B 1.3900 . ?
C26B H26B 0.9500 . ?
C27B O28B 1.320(14) . ?
C27B O29B 1.135(19) . ?
N31B N32B 1.4200 . ?
N31B C35B 1.4200 . ?
N31B C1B 1.377(19) . ?
N32B C33B 1.4200 . ?
C33B C34B 1.4200 . ?
C33B C36B 1.513(16) . ?
C34B C35B 1.4200 . ?
C34B C41B 1.55(3) . ?
C35B C37B 1.40(2) . ?
C36B H36D 0.9800 . ?
C36B H36E 0.9800 . ?
C36B H36F 0.9800 . ?
C37B H37D 0.9800 . ?
C37B H37E 0.9800 . ?
C37B H37F 0.9800 . ?
C41B C42B 1.18(3) . ?
C41B C46B 1.32(2) . ?
C42B H42B 0.9500 . ?
C42B C43B 1.62(3) . ?
C43B H43B 0.9500 . ?
C43B C44B 1.396(19) . ?
C44B C45B 1.40(3) . ?
C44B C47B 1.58(3) . ?
C45B H45B 0.9500 . ?
C45B C46B 1.23(2) . ?
C46B H46B 0.9500 . ?
C47B O48B 1.251(17) . ?
C47B O49B 1.21(2) . ?
N11C N12C 1.4200 . ?
N11C C15C 1.4200 . ?
N11C C1C 1.367(16) . ?
N12C C13C 1.4200 . ?
C13C C14C 1.4200 . ?
C13C C16C 1.448(19) . ?
C14C C15C 1.4200 . ?
C14C C21C 1.446(11) . ?
C15C C17C 1.593(19) . ?
C16C H16G 0.9800 . ?
C16C H16H 0.9800 . ?
C16C H16I 0.9800 . ?
C17C H17G 0.9800 . ?
C17C H17H 0.9800 . ?
C17C H17I 0.9800 . ?
C21C C22C 1.392(16) . ?
C21C C26C 1.379(12) . ?
C22C H22C 0.9500 . ?
C22C C23C 1.365(17) . ?
C23C H23C 0.9500 . ?
C23C C24C 1.319(15) . ?
C24C C25C 1.33(2) . ?
C24C C27C 1.427(19) . ?
C25C H25C 0.9500 . ?
C25C C26C 1.383(17) . ?
C26C H26C 0.9500 . ?
C27C O28C 1.300(18) . ?
C27C O29C 1.242(16) . ?
N31C N32C 1.4200 . ?
N31C C35C 1.4200 . ?
N31C C1C 1.488(19) . ?
N32C C33C 1.4200 . ?
C33C C34C 1.4200 . ?
C33C C36C 1.40(2) . ?
C34C C35C 1.4200 . ?
C34C C41C 1.467(11) . ?
C35C C37C 1.49(2) . ?
C36C H36G 0.9800 . ?
C36C H36H 0.9800 . ?
C36C H36I 0.9800 . ?
C37C H37G 0.9800 . ?
C37C H37H 0.9800 . ?
C37C H37I 0.9800 . ?
C41C C42C 1.3900 . ?
C41C C46C 1.3900 . ?
C42C H42C 0.9500 . ?
C42C C43C 1.3900 . ?
C43C H43C 0.9500 . ?
C43C C44C 1.3900 . ?
C44C C45C 1.3900 . ?
C44C C47C 1.477(16) . ?
C45C H45C 0.9500 . ?
C45C C46C 1.3900 . ?
C46C H46C 0.9500 . ?
C47C O48C 1.39(3) . ?
C47C O49C 1.32(3) . ?
C1A H1AA 0.9900 . ?
C1A H1AB 0.9900 . ?
C1B H1BA 0.9900 . ?
C1B H1BB 0.9900 . ?
C1C H1CA 0.9900 . ?
C1C H1CB 0.9900 . ?

loop_
_geom_torsion_atom_site_label_1
_geom_torsion_atom_site_label_2
_geom_torsion_atom_site_label_3
_geom_torsion_atom_site_label_4
_geom_torsion
_geom_torsion_site_symmetry_1
_geom_torsion_site_symmetry_2
_geom_torsion_site_symmetry_3
_geom_torsion_site_symmetry_4
_geom_torsion_publ_flag
Mn1 N12A C13A C14A -157.6(9) 1_565 . . . ?
Mn1 N12A C13A C16A 25.1(18) 1_565 . . . ?
Mn1 N32A C33A C34A 165.9(6) 1_565 . . . ?
Mn1 N32A C33A C36A -3.7(16) 1_565 . . . ?
Mn4 N12C C13C C14C 163.6(8) 1_565 . . . ?
Mn4 N12C C13C C16C -19.3(15) 1_565 . . . ?
Mn4 N32C C33C C34C -164.0(7) 1_565 . . . ?
Mn4 N32C C33C C36C 13.6(17) 1_565 . . . ?
N11A N12A C13A C14A -1.6(15) . . . . ?
N11A N12A C13A C16A -178.9(12) . . . . ?
N12A N11A C15A C14A -3.2(14) . . . . ?
N12A N11A C15A C17A -170.0(16) . . . . ?
N12A N11A C1A N31A 76.4(14) . . . . ?
N12A C13A C14A C15A -0.4(15) . . . . ?
N12A C13A C14A C21A 179.2(13) . . . . ?
C13A C14A C15A N11A 2.2(15) . . . . ?
C13A C14A C15A C17A 167.9(16) . . . . ?
C13A C14A C21A C22A 46(2) . . . . ?
C13A C14A C21A C26A -141.3(16) . . . . ?
C14A C21A C22A C23A -177.9(17) . . . . ?
C14A C21A C26A C25A -178.8(17) . . . . ?
C15A N11A N12A Mn1 163.3(9) . . . 1_565 ?
C15A N11A N12A C13A 3.1(15) . . . . ?
C15A N11A C1A N31A -104.8(15) . . . . ?
C15A C14A C21A C22A -134.3(16) . . . . ?
C15A C14A C21A C26A 38(2) . . . . ?
C16A C13A C14A C15A 176.5(14) . . . . ?
C16A C13A C14A C21A -4(2) . . . . ?
C21A C14A C15A N11A -177.4(12) . . . . ?
C21A C14A C15A C17A -12(2) . . . . ?
C21A C22A C23A C24A -7(3) . . . . ?
C22A C21A C26A C25A -7(3) . . . . ?
C22A C23A C24A C25A 1(2) . . . . ?
C22A C23A C24A C27A 177.5(16) . . . . ?
C23A C24A C25A C26A 2(3) . . . . ?
C23A C24A C27A O28A -25(2) . . . . ?
C23A C24A C27A O29A 147.6(15) . . . . ?
C24A C25A C26A C21A 1(3) . . . . ?
C24A C27A O28A Mn2 140.9(12) . . . . ?
C24A C27A O29A Mn1 -163.7(9) . . . . ?
C25A C24A C27A O28A 151.0(19) . . . . ?
C25A C24A C27A O29A -36(2) . . . . ?
C26A C21A C22A C23A 10(3) . . . . ?
C27A C24A C25A C26A -174.1(18) . . . . ?
O28A C27A O29A Mn1 9(2) . . . . ?
O29A C27A O28A Mn2 -31(3) . . . . ?
N31A N32A C33A C34A -1.7(12) . . . . ?
N31A N32A C33A C36A -171.2(12) . . . . ?
N32A N31A C35A C34A -3.8(13) . . . . ?
N32A N31A C35A C37A -173.5(12) . . . . ?
N32A N31A C1A N11A -64.5(14) . . . . ?
N32A C33A C34A C35A -0.7(13) . . . . ?
N32A C33A C34A C41A -175.6(9) . . . . ?
C33A C34A C35A N31A 2.8(14) . . . . ?
C33A C34A C35A C37A 172.8(12) . . . . ?
C33A C34A C41A C42A -132.1(12) . . . . ?
C33A C34A C41A C46A 53.9(16) . . . . ?
C34A C41A C42A C43A 173.5(12) . . . . ?
C34A C41A C46A C45A -177.4(11) . . . . ?
C35A N31A N32A Mn1 -164.9(7) . . . 1_565 ?
C35A N31A N32A C33A 3.3(12) . . . . ?
C35A N31A C1A N11A 95.0(18) . . . . ?
C35A C34A C41A C42A 54.5(18) . . . . ?
C35A C34A C41A C46A -119.5(18) . . . . ?
C36A C33A C34A C35A 167.5(15) . . . . ?
C36A C33A C34A C41A -8(2) . . . . ?
C41A C34A C35A N31A 176.6(12) . . . . ?
C41A C34A C35A C37A -13(2) . . . . ?
C41A C42A C43A C44A 9(2) . . . . ?
C42A C41A C46A C45A 9(2) . . . . ?
C42A C43A C44A C45A -3(2) . . . . ?
C42A C43A C44A C47A 179.7(11) . . . . ?
C43A C44A C45A C46A 0(2) . . . . ?
C43A C44A C47A O48A -13.7(17) . . . . ?
C43A C44A C47A O49A 168.6(11) . . . . ?
C44A C45A C46A C41A -3(2) . . . . ?
C44A C47A O48A Mn1 -170.8(10) . . . 1_665 ?
C44A C47A O49A Mn1 170.5(7) . . . 1_665 ?
C44A C47A O49A Mn2 -74.8(13) . . . 1_665 ?
C45A C44A C47A O48A 169.2(12) . . . . ?
C45A C44A C47A O49A -8.5(15) . . . . ?
C46A C41A C42A C43A -12.1(19) . . . . ?
C47A C44A C45A C46A 176.9(11) . . . . ?
O48A C47A O49A Mn1 -7.2(12) . . . 1_665 ?
O48A C47A O49A Mn2 107.6(13) . . . 1_665 ?
O49A C47A O48A Mn1 6.6(11) . . . 1_665 ?
N11B N12B C13B C14B 0.0 . . . . ?
N11B N12B C13B C16B 176.8(16) . . . . ?
N12B N11B C15B C14B 0.0 . . . . ?
N12B N11B C15B C17B -174.5(14) . . . . ?
N12B N11B C1B N31B -147.2(14) . . . . ?
N12B C13B C14B C15B 0.0 . . . . ?
N12B C13B C14B C21B -178.8(10) . . . . ?
C13B C14B C15B N11B 0.0 . . . . ?
C13B C14B C15B C17B 173.3(16) . . . . ?
C13B C14B C21B C22B 87.6(10) . . . . ?
C13B C14B C21B C26B -91.3(10) . . . . ?
C14B C21B C22B C23B -178.9(11) . . . . ?
C14B C21B C26B C25B 178.9(11) . . . . ?
C15B N11B N12B C13B 0.0 . . . . ?
C15B N11B C1B N31B 58(2) . . . . ?
C15B C14B C21B C22B -91.0(10) . . . . ?
C15B C14B C21B C26B 90.1(10) . . . . ?
C16B C13B C14B C15B -176.2(19) . . . . ?
C16B C13B C14B C21B 5(2) . . . . ?
C21B C14B C15B N11B 178.8(10) . . . . ?
C21B C14B C15B C17B -7.9(18) . . . . ?
C21B C22B C23B C24B 0.0 . . . . ?
C22B C21B C26B C25B 0.0 . . . . ?
C22B C23B C24B C25B 0.0 . . . . ?
C22B C23B C24B C27B -175.8(10) . . . . ?
C23B C24B C25B C26B 0.0 . . . . ?
C23B C24B C27B O28B -15.3(13) . . . . ?
C23B C24B C27B O29B 160.7(12) . . . . ?
C24B C25B C26B C21B 0.0 . . . . ?
C24B C27B O28B Mn2 170.0(9) . . . . ?
C24B C27B O29B Mn1 175.3(6) . . . . ?
C25B C24B C27B O28B 168.9(9) . . . . ?
C25B C24B C27B O29B -15.2(17) . . . . ?
C26B C21B C22B C23B 0.0 . . . . ?
C27B C24B C25B C26B 175.9(10) . . . . ?
O28B C27B O29B Mn1 -10(2) . . . . ?
O29B C27B O28B Mn2 -5(3) . . . . ?
N31B N32B C33B C34B 0.0 . . . . ?
N31B N32B C33B C36B 174.5(17) . . . . ?
N32B N31B C35B C34B 0.0 . . . . ?
N32B N31B C35B C37B -167.1(16) . . . . ?
N32B N31B C1B N11B -117.4(16) . . . . ?
N32B C33B C34B C35B 0.0 . . . . ?
N32B C33B C34B C41B 174.3(14) . . . . ?
C33B C34B C35B N31B 0.0 . . . . ?
C33B C34B C35B C37B 166.9(15) . . . . ?
C33B C34B C41B C42B -57(3) . . . . ?
C33B C34B C41B C46B 124.1(19) . . . . ?
C34B C41B C42B C43B -173(2) . . . . ?
C34B C41B C46B C45B 177(2) . . . . ?
C35B N31B N32B C33B 0.0 . . . . ?
C35B N31B C1B N11B 61(2) . . . . ?
C35B C34B C41B C42B 116(3) . . . . ?
C35B C34B C41B C46B -63(3) . . . . ?
C36B C33B C34B C35B -173(2) . . . . ?
C36B C33B C34B C41B 2(2) . . . . ?
C41B C34B C35B N31B -173.1(16) . . . . ?
C41B C34B C35B C37B -6(2) . . . . ?
C41B C42B C43B C44B -6(4) . . . . ?
C42B C41B C46B C45B -3(4) . . . . ?
C42B C43B C44B C45B 3(3) . . . . ?
C42B C43B C44B C47B 175.2(18) . . . . ?
C43B C44B C45B C46B -1(4) . . . . ?
C43B C44B C47B O48B 163.7(18) . . . . ?
C43B C44B C47B O49B -13(3) . . . . ?
C44B C45B C46B C41B 0(4) . . . . ?
C44B C47B O48B Mn3 131.5(18) . . . . ?
C44B C47B O49B Mn4 -152.2(14) . . . . ?
C45B C44B C47B O48B -24(3) . . . . ?
C45B C44B C47B O49B 160(2) . . . . ?
C46B C41B C42B C43B 6(4) . . . . ?
C47B C44B C45B C46B -172(2) . . . . ?
O48B C47B O49B Mn4 32(3) . . . . ?
O49B C47B O48B Mn3 -53(3) . . . . ?
N11C N12C C13C C14C 0.0 . . . . ?
N11C N12C C13C C16C 177.1(15) . . . . ?
N12C N11C C15C C14C 0.0 . . . . ?
N12C N11C C15C C17C 170.2(14) . . . . ?
N12C N11C C1C N31C -65.5(12) . . . . ?
N12C C13C C14C C15C 0.0 . . . . ?
N12C C13C C14C C21C -176.4(12) . . . . ?
C13C C14C C15C N11C 0.0 . . . . ?
C13C C14C C15C C17C -167.8(17) . . . . ?
C13C C14C C21C C22C -50.0(18) . . . . ?
C13C C14C C21C C26C 137.4(15) . . . . ?
C14C C21C C22C C23C 175.1(14) . . . . ?
C14C C21C C26C C25C 177.6(17) . . . . ?
C15C N11C N12C Mn4 -165.3(8) . . . 1_565 ?
C15C N11C N12C C13C 0.0 . . . . ?
C15C N11C C1C N31C 108.7(14) . . . . ?
C15C C14C C21C C22C 134.1(12) . . . . ?
C15C C14C C21C C26C -38(2) . . . . ?
C16C C13C C14C C15C -176.8(16) . . . . ?
C16C C13C C14C C21C 6.7(18) . . . . ?
C21C C14C C15C N11C 176.6(11) . . . . ?
C21C C14C C15C C17C 8.7(19) . . . . ?
C21C C22C C23C C24C 15(3) . . . . ?
C22C C21C C26C C25C 5(2) . . . . ?
C22C C23C C24C C25C -10(3) . . . . ?
C22C C23C C24C C27C -179.0(19) . . . . ?
C23C C24C C25C C26C 3(3) . . . . ?
C23C C24C C27C O28C 1(3) . . . . ?
C23C C24C C27C O29C -166.1(19) . . . . ?
C24C C25C C26C C21C 0(3) . . . . ?
C24C C27C O28C Mn3 -168.4(16) . . . . ?
C24C C27C O29C Mn4 158.2(14) . . . . ?
C25C C24C C27C O28C -168(2) . . . . ?
C25C C24C C27C O29C 25(3) . . . . ?
C26C C21C C22C C23C -11(2) . . . . ?
C27C C24C C25C C26C 172.6(19) . . . . ?
O28C C27C O29C Mn4 -8(3) . . . . ?
O29C C27C O28C Mn3 -1(4) . . . . ?
N31C N32C C33C C34C 0.0 . . . . ?
N31C N32C C33C C36C 177.6(17) . . . . ?
N32C N31C C35C C34C 0.0 . . . . ?
N32C N31C C35C C37C 169.8(13) . . . . ?
N32C N31C C1C N11C 66.7(12) . . . . ?
N32C C33C C34C C35C 0.0 . . . . ?
N32C C33C C34C C41C -179.7(15) . . . . ?
C33C C34C C35C N31C 0.0 . . . . ?
C33C C34C C35C C37C -167.1(17) . . . . ?
C33C C34C C41C C42C 110.2(12) . . . . ?
C33C C34C C41C C46C -65.1(13) . . . . ?
C34C C41C C42C C43C -175.0(12) . . . . ?
C34C C41C C46C C45C 175.6(10) . . . . ?
C35C N31C N32C Mn4 164.5(7) . . . 1_565 ?
C35C N31C N32C C33C 0.0 . . . . ?
C35C N31C C1C N11C -104.0(13) . . . . ?
C35C C34C C41C C42C -69.5(12) . . . . ?
C35C C34C C41C C46C 115.2(9) . . . . ?
C36C C33C C34C C35C -177.7(16) . . . . ?
C36C C33C C34C C41C 2.6(18) . . . . ?
C41C C34C C35C N31C 179.7(13) . . . . ?
C41C C34C C35C C37C 12.7(18) . . . . ?
C41C C42C C43C C44C 0.0 . . . . ?
C42C C41C C46C C45C 0.0 . . . . ?
C42C C43C C44C C45C 0.0 . . . . ?
C42C C43C C44C C47C 175.2(13) . . . . ?
C43C C44C C45C C46C 0.0 . . . . ?
C43C C44C C47C O48C 26.0(17) . . . . ?
C43C C44C C47C O49C -163.0(12) . . . . ?
C44C C45C C46C C41C 0.0 . . . . ?
C44C C47C O49C Mn3 74.1(18) . . . 1_665 ?
C44C C47C O49C Mn4 -171.4(12) . . . 1_665 ?
C45C C44C C47C O48C -158.9(10) . . . . ?
C45C C44C C47C O49C 12(2) . . . . ?
C46C C41C C42C C43C 0.0 . . . . ?
C47C C44C C45C C46C -175.0(13) . . . . ?
O48C C47C O49C Mn3 -115.9(17) . . . 1_665 ?
O48C C47C O49C Mn4 -1.4(19) . . . 1_665 ?
C1A N11A N12A Mn1 -17.7(15) . . . 1_565 ?
C1A N11A N12A C13A -177.9(11) . . . . ?
C1A N11A C15A C14A 177.9(12) . . . . ?
C1A N11A C15A C17A 11(2) . . . . ?
C1A N31A N32A Mn1 -0.4(13) . . . 1_565 ?
C1A N31A N32A C33A 167.8(10) . . . . ?
C1A N31A C35A C34A -165.2(13) . . . . ?
C1A N31A C35A C37A 25(2) . . . . ?
C1B N11B N12B C13B -160.0(15) . . . . ?
C1B N11B C15B C14B 156.5(15) . . . . ?
C1B N11B C15B C17B -18.0(18) . . . . ?
C1B N31B N32B C33B 178.5(13) . . . . ?
C1B N31B C35B C34B -178.5(14) . . . . ?
C1B N31B C35B C37B 14.5(18) . . . . ?
C1C N11C N12C Mn4 10.1(12) . . . 1_565 ?
C1C N11C N12C C13C 175.4(12) . . . . ?
C1C N11C C15C C14C -174.7(15) . . . . ?
C1C N11C C15C C17C -4.5(18) . . . . ?
C1C N31C N32C Mn4 -8.2(11) . . . 1_565 ?
C1C N31C N32C C33C -172.7(10) . . . . ?
C1C N31C C35C C34C 171.5(12) . . . . ?
C1C N31C C35C C37C -18.7(16) . . . . ?

loop_
_smtbx_masks_void_nr
_smtbx_masks_void_average_x
_smtbx_masks_void_average_y
_smtbx_masks_void_average_z
_smtbx_masks_void_volume
_smtbx_masks_void_count_electrons
_smtbx_masks_void_content
1 0.500 -0.500 0.000 945.9 222.6 '5 C5H12'
2 0.000 0.000 0.500 321.7 104.7 '2 CuCl'
